data_7129950
loop_
_publ_author_name
'Pierri, Giovanni'
'Schettini, Rosaria'
'Summa, Francesco F.'
'De Riccardis, Francesco'
'Monaco, Guglielmo'
'Izzo, Irene'
'Tedesco, Consiglia'

_publ_section_title
;
 Right- and left-handed PPI helices in cyclic dodecapeptoids.
;
_journal_name_full 'Chemical communications (Cambridge, England)'
_journal_paper_doi 10.1039/d2cc00682k
_journal_year 2022
_chemical_formula_moiety 'C60 H60 N12 O12, [+ solvents]'
_chemical_formula_sum 'C60 H60 N12 O12'
_chemical_formula_weight 1141.20
_space_group_crystal_system monoclinic
_space_group_IT_number 14
_space_group_name_Hall '-P 2ybc'
_space_group_name_H-M_alt 'P 1 21/c 1'
_atom_sites_solution_hydrogens geom
_atom_sites_solution_primary direct
_audit_creation_date 2022-02-23
_audit_creation_method
;
Olex2 1.5
(compiled 2021.12.09 svn.r5202d8cf for OlexSys, GUI svn.r6439)
;
_audit_update_record
;
2022-03-16 deposited with the CCDC.	2022-03-28 downloaded from the CCDC.
;
_cell_angle_alpha 90
_cell_angle_beta 98.846(17)
_cell_angle_gamma 90
_cell_formula_units_Z 2
_cell_length_a 10.1468(17)
_cell_length_b 19.626(4)
_cell_length_c 18.398(5)
_cell_measurement_reflns_used 4298
_cell_measurement_temperature 296(2)
_cell_measurement_theta_max 74.03
_cell_measurement_theta_min 4.69
_cell_volume 3620.2(14)
_computing_cell_refinement 'Bruker SAINT'
_computing_data_collection 'Bruker APEX2'
_computing_data_reduction 'Bruker SAINT'
_computing_molecular_graphics 'Olex2 1.5 (Dolomanov et al., 2009)'
_computing_publication_material 'Olex2 1.5 (Dolomanov et al., 2009)'
_computing_structure_refinement 'SHELXL 2018/3 (Sheldrick, 2015)'
_computing_structure_solution 'SHELXT 2014/4 (Sheldrick, 2014)'
_diffrn_ambient_temperature 296(2)
_diffrn_measured_fraction_theta_full 0.939
_diffrn_measured_fraction_theta_max 0.884
_diffrn_measurement_device_type 'Bruker APEX-II CCD'
_diffrn_measurement_method '\f and \w scans'
_diffrn_radiation_type CuK\a
_diffrn_radiation_wavelength 1.54178
_diffrn_reflns_av_R_equivalents 0.0428
_diffrn_reflns_av_unetI/netI 0.0776
_diffrn_reflns_Laue_measured_fraction_full 0.939
_diffrn_reflns_Laue_measured_fraction_max 0.884
_diffrn_reflns_limit_h_max 9
_diffrn_reflns_limit_h_min -12
_diffrn_reflns_limit_k_max 22
_diffrn_reflns_limit_k_min -14
_diffrn_reflns_limit_l_max 20
_diffrn_reflns_limit_l_min -23
_diffrn_reflns_number 11770
_diffrn_reflns_point_group_measured_fraction_full 0.939
_diffrn_reflns_point_group_measured_fraction_max 0.884
_diffrn_reflns_theta_full 67.679
_diffrn_reflns_theta_max 74.694
_diffrn_reflns_theta_min 4.506
_diffrn_source_current 1.0
_diffrn_source_power 0.05
_diffrn_source_voltage 50.0
_diffrn_standards_number 0
_exptl_absorpt_coefficient_mu 0.616
_exptl_absorpt_correction_T_max 0.7538
_exptl_absorpt_correction_T_min 0.5944
_exptl_absorpt_correction_type multi-scan
_exptl_absorpt_process_details
;
SADABS-2014/5 (Bruker,2014/5) was used for absorption correction.
wR2(int) was 0.1022 before and 0.0556 after correction.
The Ratio of minimum to maximum transmission is 0.7885.
The \l/2 correction factor is Not present.
;
_exptl_crystal_colour 'clear colourless'
_exptl_crystal_colour_lustre clear
_exptl_crystal_colour_primary colourless
_exptl_crystal_density_diffrn 1.047
_exptl_crystal_description prism
_exptl_crystal_F_000 1200
_exptl_crystal_recrystallization_method 'Re-crystallisation from solvent: methanol/toluene'
_exptl_crystal_size_max 0.54
_exptl_crystal_size_mid 0.33
_exptl_crystal_size_min 0.15
_refine_diff_density_max 0.222
_refine_diff_density_min -0.226
_refine_diff_density_rms 0.040
_refine_ls_extinction_coef 0.0029(6)
_refine_ls_extinction_expression Fc^*^=kFc[1+0.001xFc^2^\l^3^/sin(2\q)]^-1/4^
_refine_ls_extinction_method 'SHELXL-2018/3 (Sheldrick 2018)'
_refine_ls_goodness_of_fit_ref 1.043
_refine_ls_hydrogen_treatment constr
_refine_ls_matrix_type full
_refine_ls_number_parameters 399
_refine_ls_number_reflns 6577
_refine_ls_number_restraints 0
_refine_ls_restrained_S_all 1.043
_refine_ls_R_factor_all 0.0947
_refine_ls_R_factor_gt 0.0660
_refine_ls_shift/su_max 0.000
_refine_ls_shift/su_mean 0.000
_refine_ls_structure_factor_coef Fsqd
_refine_ls_weighting_details 'w=1/[\s^2^(Fo^2^)+(0.0908P)^2^+0.6687P] where P=(Fo^2^+2Fc^2^)/3'
_refine_ls_weighting_scheme calc
_refine_ls_wR_factor_gt 0.1796
_refine_ls_wR_factor_ref 0.1969
_reflns_Friedel_coverage 0.000
_reflns_number_gt 4433
_reflns_number_total 6577
_reflns_threshold_expression 'I > 2\s(I)'
_cod_data_source_file d2cc00682k2.cif
_cod_data_source_block res84_tol_squeeze
_cod_original_cell_volume 3620.3(14)
_cod_database_code 7129950
_shelx_shelxl_version_number 2018/3
_shelx_space_group_comment
;
The symmetry employed for this shelxl refinement is uniquely defined
by the following loop, which should always be used as a source of
symmetry information in preference to the above space-group names.
They are only intended as comments.
;
_shelx_estimated_absorpt_t_max 0.913
_shelx_estimated_absorpt_t_min 0.732
_olex2_refinement_description
;
1. Fixed Uiso
 At 1.2 times of:
  All C(H) groups, All C(H,H) groups, All C(H,H,H,H) groups
2. Others
 Sof(H16C)=Sof(H16D)=Sof(C17B)=Sof(C18B)=Sof(H18B)=1-FVAR(1)
 Sof(H16A)=Sof(H16B)=Sof(C17A)=Sof(C18A)=Sof(H18A)=FVAR(1)
3.a Secondary CH2 refined with riding coordinates:
 C1(H1A,H1B), C3(H3A,H3B), C5(H5A,H5B), C7(H7A,H7B), C9(H9A,H9B), C11(H11A,
 H11B), C13(H13A,H13B), C16(H16C,H16D), C16(H16A,H16B), C19(H19A,H19B),
 C22(H22A,H22B), C25(H25A,H25B), C28(H28A,H28B)
3.b :
 C15(H15), C18A(H18A), C21(H21), C24(H24), C27(H27), C30(H30), C18B(H18B)
;
_smtbx_masks_special_details
;
A solvent mask was calculated and 132 electrons were 
found in a volume of 740\%A^3^ in 1 void per unit cell. 
This is consistent with the presence of 
1[C5H12O2] per Formula Unit 
which account for 116 electrons 
per unit cell.
;
_smtbx_masks_void_probe_radius 1.2
_smtbx_masks_void_truncation_radius 1.2
_olex2_submission_special_instructions 'No special instructions were received'

loop_
_space_group_symop_operation_xyz
'x, y, z'
'-x, y+1/2, -z+1/2'
'-x, -y, -z'
'x, -y-1/2, z-1/2'

loop_
_atom_site_label
_atom_site_type_symbol
_atom_site_fract_x
_atom_site_fract_y
_atom_site_fract_z
_atom_site_U_iso_or_equiv
_atom_site_adp_type
_atom_site_occupancy
_atom_site_site_symmetry_order
_atom_site_calc_flag
_atom_site_refinement_flags_posn
_atom_site_refinement_flags_adp
_atom_site_refinement_flags_occupancy
_atom_site_disorder_assembly
_atom_site_disorder_group
O1 O 0.5704(2) 0.40479(11) 0.29279(11) 0.0722(6) Uani 1 1 d . . . . .
O2 O 0.2180(2) 0.47605(11) 0.30932(13) 0.0770(6) Uani 1 1 d . . . . .
O3 O 0.10079(18) 0.66329(11) 0.20514(11) 0.0712(6) Uani 1 1 d . . . . .
O4 O 0.48056(19) 0.72411(12) 0.22353(10) 0.0772(7) Uani 1 1 d . . . . .
O5 O 0.52602(17) 0.65450(10) 0.41235(10) 0.0612(5) Uani 1 1 d . . . . .
O6 O 0.29460(16) 0.66038(10) 0.51494(10) 0.0635(5) Uani 1 1 d . . . . .
N1 N 0.64312(18) 0.44105(12) 0.43441(11) 0.0520(6) Uani 1 1 d . . . . .
N2 N 0.4475(2) 0.49785(12) 0.25884(11) 0.0536(6) Uani 1 1 d . . . . .
N3 N 0.17231(18) 0.58617(12) 0.32889(11) 0.0513(5) Uani 1 1 d . . . . .
N4 N 0.2333(2) 0.75117(12) 0.24580(11) 0.0549(6) Uani 1 1 d . . . . .
N5 N 0.5857(2) 0.76115(13) 0.33287(11) 0.0625(6) Uani 1 1 d . . . . .
N6 N 0.5473(2) 0.70867(12) 0.52036(11) 0.0553(6) Uani 1 1 d . . . . .
C1 C 0.5451(2) 0.48319(14) 0.38832(13) 0.0507(6) Uani 1 1 d . . . . .
H1A H 0.576016 0.530005 0.389848 0.061 Uiso 1 1 calc R U . . .
H1B H 0.461371 0.482071 0.407641 0.061 Uiso 1 1 calc R U . . .
C2 C 0.5222(2) 0.45846(15) 0.30908(14) 0.0525(6) Uani 1 1 d . . . . .
C3 C 0.3753(2) 0.55676(14) 0.27912(14) 0.0513(6) Uani 1 1 d . . . . .
H3A H 0.353544 0.586340 0.236727 0.062 Uiso 1 1 calc R U . . .
H3B H 0.431395 0.582145 0.317213 0.062 Uiso 1 1 calc R U . . .
C4 C 0.2473(2) 0.53572(15) 0.30696(14) 0.0517(6) Uani 1 1 d . . . . .
C5 C 0.2130(2) 0.65657(14) 0.32849(14) 0.0518(6) Uani 1 1 d . . . . .
H5A H 0.308715 0.659138 0.343905 0.062 Uiso 1 1 calc R U . . .
H5B H 0.170656 0.681515 0.364118 0.062 Uiso 1 1 calc R U . . .
C6 C 0.1785(2) 0.69067(14) 0.25403(13) 0.0498(6) Uani 1 1 d . . . . .
C7 C 0.3424(2) 0.77857(14) 0.29891(14) 0.0516(6) Uani 1 1 d . . . . .
H7A H 0.330480 0.765308 0.348265 0.062 Uiso 1 1 calc R U . . .
H7B H 0.341723 0.827934 0.296391 0.062 Uiso 1 1 calc R U . . .
C8 C 0.4753(3) 0.75181(15) 0.28248(13) 0.0564(7) Uani 1 1 d . . . . .
C9 C 0.5767(3) 0.77316(15) 0.41000(13) 0.0584(7) Uani 1 1 d . . . . .
H9A H 0.506217 0.805746 0.413753 0.070 Uiso 1 1 calc R U . . .
H9B H 0.659990 0.792376 0.434411 0.070 Uiso 1 1 calc R U . . .
C10 C 0.5481(2) 0.70745(14) 0.44771(13) 0.0480(6) Uani 1 1 d . . . . .
C11 C 0.5281(2) 0.64484(17) 0.55641(15) 0.0631(8) Uani 1 1 d . . . . .
H11A H 0.558148 0.649686 0.608806 0.076 Uiso 1 1 calc R U . . .
H11B H 0.582434 0.610035 0.538070 0.076 Uiso 1 1 calc R U . . .
C12 C 0.3833(2) 0.62200(15) 0.54393(13) 0.0499(6) Uani 1 1 d . . . . .
C13 C 0.7824(2) 0.46204(16) 0.43689(16) 0.0596(7) Uani 1 1 d . . . . .
H13A H 0.840273 0.427182 0.461871 0.072 Uiso 1 1 calc R U . . .
H13B H 0.801803 0.465812 0.387032 0.072 Uiso 1 1 calc R U . . .
C14 C 0.8114(2) 0.52621(17) 0.47413(16) 0.0601(7) Uani 1 1 d . . . . .
C15 C 0.8366(3) 0.5775(2) 0.5036(2) 0.0888(11) Uani 1 1 d . . . . .
H15 H 0.856997 0.618873 0.527432 0.107 Uiso 1 1 calc R U . . .
C16 C 0.4083(3) 0.4687(2) 0.18549(16) 0.0795(10) Uani 1 1 d . . . . .
H16C H 0.315705 0.479023 0.167037 0.095 Uiso 0.31(4) 1 calc R U P A 2
H16D H 0.419665 0.419604 0.186747 0.095 Uiso 0.31(4) 1 calc R U P A 2
H16A H 0.382942 0.421626 0.191643 0.095 Uiso 0.69(4) 1 calc R U P A 1
H16B H 0.329061 0.492543 0.162408 0.095 Uiso 0.69(4) 1 calc R U P A 1
C17A C 0.499(2) 0.4696(15) 0.1373(9) 0.123(6) Uani 0.69(4) 1 d . . P A 1
C18A C 0.5788(16) 0.470(2) 0.0972(8) 0.219(12) Uani 0.69(4) 1 d . . P A 1
H18A H 0.641862 0.471155 0.065454 0.262 Uiso 0.69(4) 1 calc R U P A 1
C19 C 0.0488(2) 0.56831(17) 0.35662(16) 0.0663(8) Uani 1 1 d . . . . .
H19A H 0.060310 0.524047 0.380183 0.080 Uiso 1 1 calc R U . . .
H19B H 0.034146 0.601227 0.393893 0.080 Uiso 1 1 calc R U . . .
C20 C -0.0695(3) 0.56613(18) 0.30093(19) 0.0754(9) Uani 1 1 d . . . . .
C21 C -0.1673(3) 0.5619(3) 0.2602(2) 0.1136(15) Uani 1 1 d . . . . .
H21 H -0.246339 0.558549 0.227279 0.136 Uiso 1 1 calc R U . . .
C22 C 0.1999(3) 0.78646(16) 0.17639(16) 0.0644(8) Uani 1 1 d . . . . .
H22A H 0.277263 0.811494 0.165920 0.077 Uiso 1 1 calc R U . . .
H22B H 0.176149 0.753406 0.137379 0.077 Uiso 1 1 calc R U . . .
C23 C 0.0900(3) 0.83318(17) 0.17763(18) 0.0747(9) Uani 1 1 d . . . . .
C24 C 0.0023(4) 0.8696(2) 0.1817(3) 0.1204(17) Uani 1 1 d . . . . .
H24 H -0.068436 0.898965 0.184900 0.144 Uiso 1 1 calc R U . . .
C25 C 0.7087(3) 0.7294(2) 0.31589(18) 0.0914(12) Uani 1 1 d . . . . .
H25A H 0.705675 0.681146 0.326824 0.110 Uiso 1 1 calc R U . . .
H25B H 0.710023 0.733872 0.263504 0.110 Uiso 1 1 calc R U . . .
C26 C 0.8274(4) 0.7560(3) 0.3534(3) 0.141(2) Uani 1 1 d . . . . .
C27 C 0.9280(6) 0.7747(5) 0.3842(6) 0.282(6) Uani 1 1 d . . . . .
H27 H 1.009399 0.789865 0.409184 0.339 Uiso 1 1 calc R U . . .
C28 C 0.5659(3) 0.77078(16) 0.56440(14) 0.0611(8) Uani 1 1 d . . . . .
H28A H 0.533212 0.809298 0.533816 0.073 Uiso 1 1 calc R U . . .
H28B H 0.513103 0.767684 0.603986 0.073 Uiso 1 1 calc R U . . .
C29 C 0.7043(3) 0.78289(18) 0.59562(17) 0.0741(9) Uani 1 1 d . . . . .
C30 C 0.8139(4) 0.7933(2) 0.6220(2) 0.1119(15) Uani 1 1 d . . . . .
H30 H 0.901701 0.801721 0.643039 0.134 Uiso 1 1 calc R U . . .
C17B C 0.498(4) 0.501(2) 0.1382(11) 0.098(11) Uani 0.31(4) 1 d . . P A 2
C18B C 0.561(4) 0.528(3) 0.0970(17) 0.165(14) Uani 0.31(4) 1 d . . P A 2
H18B H 0.609746 0.549711 0.064894 0.198 Uiso 0.31(4) 1 calc R U P A 2

loop_
_atom_site_aniso_label
_atom_site_aniso_U_11
_atom_site_aniso_U_22
_atom_site_aniso_U_33
_atom_site_aniso_U_23
_atom_site_aniso_U_13
_atom_site_aniso_U_12
O1 0.0903(14) 0.0603(15) 0.0658(12) -0.0063(11) 0.0117(10) 0.0239(11)
O2 0.0759(13) 0.0519(15) 0.1046(16) 0.0001(12) 0.0184(11) -0.0177(10)
O3 0.0617(11) 0.0770(16) 0.0680(12) 0.0201(11) -0.0122(9) -0.0074(10)
O4 0.0682(12) 0.116(2) 0.0481(10) -0.0051(11) 0.0099(8) 0.0101(11)
O5 0.0651(11) 0.0585(14) 0.0567(10) -0.0062(10) -0.0013(8) -0.0016(9)
O6 0.0537(10) 0.0659(14) 0.0692(11) 0.0183(10) 0.0044(8) 0.0049(9)
N1 0.0447(10) 0.0538(16) 0.0557(11) 0.0074(11) 0.0017(8) 0.0019(9)
N2 0.0575(11) 0.0566(16) 0.0446(10) 0.0003(10) 0.0014(8) 0.0084(10)
N3 0.0432(10) 0.0526(16) 0.0575(12) 0.0130(11) 0.0061(8) 0.0015(9)
N4 0.0550(11) 0.0536(16) 0.0554(12) 0.0186(11) 0.0061(9) 0.0058(10)
N5 0.0529(12) 0.0861(19) 0.0494(11) 0.0072(12) 0.0103(9) -0.0039(11)
N6 0.0547(11) 0.0673(17) 0.0423(10) 0.0029(11) 0.0021(8) -0.0111(10)
C1 0.0556(13) 0.0465(17) 0.0485(12) 0.0016(12) 0.0038(10) 0.0063(11)
C2 0.0530(13) 0.0495(18) 0.0561(14) -0.0020(13) 0.0116(10) 0.0032(12)
C3 0.0474(12) 0.0527(18) 0.0535(13) 0.0091(12) 0.0063(10) 0.0029(11)
C4 0.0477(12) 0.0492(19) 0.0552(13) 0.0066(13) -0.0017(10) -0.0068(12)
C5 0.0509(13) 0.0482(18) 0.0559(13) 0.0092(13) 0.0067(10) 0.0034(11)
C6 0.0382(11) 0.0520(18) 0.0575(14) 0.0099(13) 0.0019(9) 0.0092(10)
C7 0.0578(14) 0.0446(18) 0.0528(13) 0.0057(12) 0.0094(10) 0.0003(11)
C8 0.0628(15) 0.067(2) 0.0419(12) 0.0075(13) 0.0164(10) -0.0019(13)
C9 0.0637(15) 0.066(2) 0.0453(13) 0.0025(13) 0.0070(10) -0.0120(13)
C10 0.0412(11) 0.0539(18) 0.0470(12) -0.0031(12) 0.0007(9) -0.0045(10)
C11 0.0515(14) 0.078(2) 0.0563(14) 0.0208(15) -0.0018(11) -0.0097(13)
C12 0.0467(12) 0.0585(19) 0.0441(12) 0.0057(12) 0.0055(9) 0.0034(11)
C13 0.0492(13) 0.063(2) 0.0675(16) 0.0027(15) 0.0113(11) -0.0025(12)
C14 0.0463(13) 0.069(2) 0.0638(16) 0.0006(16) 0.0051(11) -0.0048(13)
C15 0.0617(18) 0.096(3) 0.107(3) -0.027(2) 0.0078(16) -0.0152(18)
C16 0.085(2) 0.095(3) 0.0546(16) -0.0112(17) -0.0028(14) 0.0129(18)
C17A 0.119(7) 0.167(17) 0.083(7) -0.039(7) 0.021(5) -0.009(9)
C18A 0.212(12) 0.35(4) 0.114(8) -0.076(13) 0.081(8) -0.066(16)
C19 0.0496(14) 0.082(2) 0.0692(17) 0.0190(16) 0.0134(12) -0.0045(13)
C20 0.0493(15) 0.090(3) 0.089(2) 0.0181(18) 0.0167(14) -0.0049(14)
C21 0.059(2) 0.171(5) 0.107(3) 0.024(3) 0.0019(18) -0.018(2)
C22 0.0683(16) 0.061(2) 0.0641(16) 0.0215(15) 0.0115(13) 0.0078(14)
C23 0.0760(19) 0.062(2) 0.083(2) 0.0308(18) 0.0042(15) 0.0112(16)
C24 0.116(3) 0.110(4) 0.138(4) 0.043(3) 0.027(3) 0.060(3)
C25 0.0561(17) 0.154(4) 0.0659(18) -0.004(2) 0.0146(13) 0.0090(19)
C26 0.058(2) 0.199(6) 0.167(5) -0.053(4) 0.020(2) -0.012(3)
C27 0.079(4) 0.311(11) 0.450(15) -0.218(11) 0.018(6) -0.022(5)
C28 0.0604(15) 0.074(2) 0.0487(13) -0.0086(14) 0.0083(11) -0.0062(13)
C29 0.0712(18) 0.083(3) 0.0644(17) -0.0145(17) -0.0007(13) -0.0130(16)
C30 0.073(2) 0.138(4) 0.116(3) -0.031(3) -0.012(2) -0.023(2)
C17B 0.128(14) 0.14(3) 0.024(6) -0.016(10) 0.014(6) -0.038(17)
C18B 0.22(2) 0.19(4) 0.087(13) -0.002(18) -0.002(16) -0.04(2)

loop_
_atom_type_symbol
_atom_type_description
_atom_type_scat_dispersion_real
_atom_type_scat_dispersion_imag
_atom_type_scat_source
C C 0.0181 0.0091 'International Tables Vol C Tables 4.2.6.8 and 6.1.1.4'
H H 0.0000 0.0000 'International Tables Vol C Tables 4.2.6.8 and 6.1.1.4'
N N 0.0311 0.0180 'International Tables Vol C Tables 4.2.6.8 and 6.1.1.4'
O O 0.0492 0.0322 'International Tables Vol C Tables 4.2.6.8 and 6.1.1.4'

loop_
_geom_angle_atom_site_label_1
_geom_angle_atom_site_label_2
_geom_angle_atom_site_label_3
_geom_angle
_geom_angle_site_symmetry_1
_geom_angle_site_symmetry_3
_geom_angle_publ_flag
C1 N1 C13 115.2(2) . . ?
C12 N1 C1 123.1(2) 3_666 . ?
C12 N1 C13 119.1(2) 3_666 . ?
C2 N2 C3 122.4(2) . . ?
C2 N2 C16 116.9(2) . . ?
C3 N2 C16 118.3(2) . . ?
C4 N3 C5 121.8(2) . . ?
C4 N3 C19 118.7(2) . . ?
C5 N3 C19 119.4(2) . . ?
C6 N4 C7 122.6(2) . . ?
C6 N4 C22 118.9(2) . . ?
C22 N4 C7 117.7(2) . . ?
C8 N5 C9 121.4(2) . . ?
C8 N5 C25 115.9(2) . . ?
C9 N5 C25 117.3(2) . . ?
C10 N6 C11 117.7(2) . . ?
C10 N6 C28 123.3(2) . . ?
C11 N6 C28 119.0(2) . . ?
N1 C1 H1A 109.3 . . ?
N1 C1 H1B 109.3 . . ?
N1 C1 C2 111.5(2) . . ?
H1A C1 H1B 108.0 . . ?
C2 C1 H1A 109.3 . . ?
C2 C1 H1B 109.3 . . ?
O1 C2 N2 122.2(2) . . ?
O1 C2 C1 120.3(2) . . ?
N2 C2 C1 117.5(2) . . ?
N2 C3 H3A 109.4 . . ?
N2 C3 H3B 109.4 . . ?
N2 C3 C4 111.2(2) . . ?
H3A C3 H3B 108.0 . . ?
C4 C3 H3A 109.4 . . ?
C4 C3 H3B 109.4 . . ?
O2 C4 N3 123.2(2) . . ?
O2 C4 C3 120.0(3) . . ?
N3 C4 C3 116.8(2) . . ?
N3 C5 H5A 108.8 . . ?
N3 C5 H5B 108.8 . . ?
N3 C5 C6 113.6(2) . . ?
H5A C5 H5B 107.7 . . ?
C6 C5 H5A 108.8 . . ?
C6 C5 H5B 108.8 . . ?
O3 C6 N4 122.8(2) . . ?
O3 C6 C5 120.2(2) . . ?
N4 C6 C5 117.0(2) . . ?
N4 C7 H7A 109.6 . . ?
N4 C7 H7B 109.6 . . ?
N4 C7 C8 110.1(2) . . ?
H7A C7 H7B 108.2 . . ?
C8 C7 H7A 109.6 . . ?
C8 C7 H7B 109.6 . . ?
O4 C8 N5 121.6(2) . . ?
O4 C8 C7 119.4(2) . . ?
N5 C8 C7 118.9(2) . . ?
N5 C9 H9A 109.5 . . ?
N5 C9 H9B 109.5 . . ?
N5 C9 C10 110.7(2) . . ?
H9A C9 H9B 108.1 . . ?
C10 C9 H9A 109.5 . . ?
C10 C9 H9B 109.5 . . ?
O5 C10 N6 121.0(2) . . ?
O5 C10 C9 120.7(2) . . ?
N6 C10 C9 118.3(2) . . ?
N6 C11 H11A 109.1 . . ?
N6 C11 H11B 109.1 . . ?
N6 C11 C12 112.4(2) . . ?
H11A C11 H11B 107.8 . . ?
C12 C11 H11A 109.1 . . ?
C12 C11 H11B 109.1 . . ?
O6 C12 N1 121.8(2) . 3_666 ?
O6 C12 C11 120.7(3) . . ?
N1 C12 C11 117.4(2) 3_666 . ?
N1 C13 H13A 109.1 . . ?
N1 C13 H13B 109.1 . . ?
H13A C13 H13B 107.8 . . ?
C14 C13 N1 112.7(2) . . ?
C14 C13 H13A 109.1 . . ?
C14 C13 H13B 109.1 . . ?
C15 C14 C13 178.9(3) . . ?
C14 C15 H15 180.0 . . ?
N2 C16 H16C 110.6 . . ?
N2 C16 H16D 110.6 . . ?
N2 C16 H16A 107.7 . . ?
N2 C16 H16B 107.7 . . ?
N2 C16 C17B 105.6(12) . . ?
H16C C16 H16D 108.7 . . ?
H16A C16 H16B 107.1 . . ?
C17A C16 N2 118.4(8) . . ?
C17A C16 H16A 107.7 . . ?
C17A C16 H16B 107.7 . . ?
C17B C16 H16C 110.6 . . ?
C17B C16 H16D 110.6 . . ?
C18A C17A C16 178.7(18) . . ?
C17A C18A H18A 180.0 . . ?
N3 C19 H19A 108.6 . . ?
N3 C19 H19B 108.6 . . ?
H19A C19 H19B 107.5 . . ?
C20 C19 N3 114.8(2) . . ?
C20 C19 H19A 108.6 . . ?
C20 C19 H19B 108.6 . . ?
C21 C20 C19 175.4(4) . . ?
C20 C21 H21 180.0 . . ?
N4 C22 H22A 109.3 . . ?
N4 C22 H22B 109.3 . . ?
H22A C22 H22B 108.0 . . ?
C23 C22 N4 111.5(2) . . ?
C23 C22 H22A 109.3 . . ?
C23 C22 H22B 109.3 . . ?
C24 C23 C22 177.1(4) . . ?
C23 C24 H24 180.0 . . ?
N5 C25 H25A 108.4 . . ?
N5 C25 H25B 108.4 . . ?
H25A C25 H25B 107.4 . . ?
C26 C25 N5 115.7(3) . . ?
C26 C25 H25A 108.4 . . ?
C26 C25 H25B 108.4 . . ?
C27 C26 C25 176.6(7) . . ?
C26 C27 H27 180.0 . . ?
N6 C28 H28A 109.0 . . ?
N6 C28 H28B 109.0 . . ?
H28A C28 H28B 107.8 . . ?
C29 C28 N6 113.0(2) . . ?
C29 C28 H28A 109.0 . . ?
C29 C28 H28B 109.0 . . ?
C30 C29 C28 178.4(4) . . ?
C29 C30 H30 180.0 . . ?
C18B C17B C16 175(3) . . ?
C17B C18B H18B 180.0 . . ?

loop_
_geom_bond_atom_site_label_1
_geom_bond_atom_site_label_2
_geom_bond_distance
_geom_bond_site_symmetry_2
_geom_bond_publ_flag
O1 C2 1.218(3) . ?
O2 C4 1.210(3) . ?
O3 C6 1.225(3) . ?
O4 C8 1.222(3) . ?
O5 C10 1.228(3) . ?
O6 C12 1.231(3) . ?
N1 C1 1.461(3) . ?
N1 C12 1.340(3) 3_666 ?
N1 C13 1.466(3) . ?
N2 C2 1.346(3) . ?
N2 C3 1.448(3) . ?
N2 C16 1.464(3) . ?
N3 C4 1.348(3) . ?
N3 C5 1.442(3) . ?
N3 C19 1.467(3) . ?
N4 C6 1.330(3) . ?
N4 C7 1.462(3) . ?
N4 C22 1.446(3) . ?
N5 C8 1.352(3) . ?
N5 C9 1.455(3) . ?
N5 C25 1.470(4) . ?
N6 C10 1.338(3) . ?
N6 C11 1.445(4) . ?
N6 C28 1.460(4) . ?
C1 H1A 0.9700 . ?
C1 H1B 0.9700 . ?
C1 C2 1.520(3) . ?
C3 H3A 0.9700 . ?
C3 H3B 0.9700 . ?
C3 C4 1.525(3) . ?
C5 H5A 0.9700 . ?
C5 H5B 0.9700 . ?
C5 C6 1.516(3) . ?
C7 H7A 0.9700 . ?
C7 H7B 0.9700 . ?
C7 C8 1.520(4) . ?
C9 H9A 0.9700 . ?
C9 H9B 0.9700 . ?
C9 C10 1.514(4) . ?
C11 H11A 0.9700 . ?
C11 H11B 0.9700 . ?
C11 C12 1.519(3) . ?
C13 H13A 0.9700 . ?
C13 H13B 0.9700 . ?
C13 C14 1.442(4) . ?
C14 C15 1.154(4) . ?
C15 H15 0.9300 . ?
C16 H16C 0.9700 . ?
C16 H16D 0.9700 . ?
C16 H16A 0.9700 . ?
C16 H16B 0.9700 . ?
C16 C17A 1.37(2) . ?
C16 C17B 1.49(3) . ?
C17A C18A 1.18(2) . ?
C18A H18A 0.9300 . ?
C19 H19A 0.9700 . ?
C19 H19B 0.9700 . ?
C19 C20 1.454(4) . ?
C20 C21 1.151(5) . ?
C21 H21 0.9300 . ?
C22 H22A 0.9700 . ?
C22 H22B 0.9700 . ?
C22 C23 1.446(4) . ?
C23 C24 1.153(5) . ?
C24 H24 0.9300 . ?
C25 H25A 0.9700 . ?
C25 H25B 0.9700 . ?
C25 C26 1.394(5) . ?
C26 C27 1.149(7) . ?
C27 H27 0.9300 . ?
C28 H28A 0.9700 . ?
C28 H28B 0.9700 . ?
C28 C29 1.453(4) . ?
C29 C30 1.161(4) . ?
C30 H30 0.9300 . ?
C17B C18B 1.19(4) . ?
C18B H18B 0.9300 . ?

loop_
_geom_torsion_atom_site_label_1
_geom_torsion_atom_site_label_2
_geom_torsion_atom_site_label_3
_geom_torsion_atom_site_label_4
_geom_torsion
_geom_torsion_site_symmetry_1
_geom_torsion_site_symmetry_2
_geom_torsion_site_symmetry_3
_geom_torsion_site_symmetry_4
_geom_torsion_publ_flag
N1 C1 C2 O1 8.6(4) . . . . ?
N1 C1 C2 N2 -171.6(2) . . . . ?
N2 C3 C4 O2 -0.4(3) . . . . ?
N2 C3 C4 N3 178.8(2) . . . . ?
N3 C5 C6 O3 13.4(3) . . . . ?
N3 C5 C6 N4 -168.2(2) . . . . ?
N4 C7 C8 O4 13.8(4) . . . . ?
N4 C7 C8 N5 -168.1(2) . . . . ?
N5 C9 C10 O5 -5.4(3) . . . . ?
N5 C9 C10 N6 174.8(2) . . . . ?
N6 C11 C12 O6 -9.5(4) . . . . ?
N6 C11 C12 N1 170.4(2) . . . 3_666 ?
C1 N1 C13 C14 68.1(3) . . . . ?
C2 N2 C3 C4 -78.2(3) . . . . ?
C2 N2 C16 C17A -80.6(14) . . . . ?
C2 N2 C16 C17B -103(2) . . . . ?
C3 N2 C2 O1 171.4(2) . . . . ?
C3 N2 C2 C1 -8.4(4) . . . . ?
C3 N2 C16 C17A 116.6(13) . . . . ?
C3 N2 C16 C17B 94(2) . . . . ?
C4 N3 C5 C6 83.0(3) . . . . ?
C4 N3 C19 C20 -90.6(3) . . . . ?
C5 N3 C4 O2 177.1(2) . . . . ?
C5 N3 C4 C3 -2.0(3) . . . . ?
C5 N3 C19 C20 91.8(3) . . . . ?
C6 N4 C7 C8 84.8(3) . . . . ?
C6 N4 C22 C23 93.6(3) . . . . ?
C7 N4 C6 O3 -169.3(2) . . . . ?
C7 N4 C6 C5 12.4(3) . . . . ?
C7 N4 C22 C23 -96.4(3) . . . . ?
C8 N5 C9 C10 76.8(3) . . . . ?
C8 N5 C25 C26 160.1(4) . . . . ?
C9 N5 C8 O4 -159.9(3) . . . . ?
C9 N5 C8 C7 22.1(4) . . . . ?
C9 N5 C25 C26 -45.4(5) . . . . ?
C10 N6 C11 C12 -77.4(3) . . . . ?
C10 N6 C28 C29 -92.1(3) . . . . ?
C11 N6 C10 O5 4.0(3) . . . . ?
C11 N6 C10 C9 -176.2(2) . . . . ?
C11 N6 C28 C29 87.2(3) . . . . ?
C12 N1 C1 C2 -73.8(3) 3_666 . . . ?
C12 N1 C13 C14 -129.5(3) 3_666 . . . ?
C13 N1 C1 C2 87.8(3) . . . . ?
C16 N2 C2 O1 9.4(4) . . . . ?
C16 N2 C2 C1 -170.4(2) . . . . ?
C16 N2 C3 C4 83.6(3) . . . . ?
C19 N3 C4 O2 -0.4(4) . . . . ?
C19 N3 C4 C3 -179.6(2) . . . . ?
C19 N3 C5 C6 -99.5(3) . . . . ?
C22 N4 C6 O3 0.1(4) . . . . ?
C22 N4 C6 C5 -178.1(2) . . . . ?
C22 N4 C7 C8 -84.8(3) . . . . ?
C25 N5 C8 O4 -6.5(4) . . . . ?
C25 N5 C8 C7 175.5(3) . . . . ?
C25 N5 C9 C10 -76.3(3) . . . . ?
C28 N6 C10 O5 -176.6(2) . . . . ?
C28 N6 C10 C9 3.2(3) . . . . ?
C28 N6 C11 C12 103.2(3) . . . . ?

loop_
_smtbx_masks_void_nr
_smtbx_masks_void_average_x
_smtbx_masks_void_average_y
_smtbx_masks_void_average_z
_smtbx_masks_void_volume
_smtbx_masks_void_count_electrons
_smtbx_masks_void_content
1 0.000 0.000 0.500 370.5 65.5 '1 C5H12O2'
2 0.000 0.500 0.000 370.5 65.5 '1 C5H12O2'
